data_4103390
loop_
_publ_author_name
'Michael Maes'
'Frederik Vermoortele'
'Luc Alaerts'
'Sarah Couck'
'Christine E. A. Kirschhock'
'Joeri F. M. Denayer'
'Dirk E. De Vos'

_publ_contact_author_email christine.kirschhock@biw.kuleuven.be
_publ_section_title
;
 Separation of Styrene and Ethylbenzene on Metal-Organic Frameworks:
 Analogous Structures with Different Adsorption Mechanisms
;
_journal_name_full 'Journal of the American Chemical Society'
_journal_page_first 15277
_journal_page_last 15285
_journal_paper_doi 10.1021/ja106142x
_journal_volume 132
_journal_year 2010
_chemical_formula_sum 'C15.45 Al O5'
_chemical_formula_weight 292.60
_space_group_IT_number 74
_symmetry_cell_setting orthorhombic
_symmetry_space_group_name_Hall '-I 2b 2'
_symmetry_space_group_name_H-M 'I m m a'
_audit_author_name ceak
_audit_creation_date 2010-02-07T18:43
_audit_creation_method 'from EXP file using GSAS2CIF'
_cell_angle_alpha 90.0
_cell_angle_beta 90.0
_cell_angle_gamma 90.0
_cell_formula_units_Z 4
_cell_length_a 6.6424(4)
_cell_length_b 16.0436(11)
_cell_length_c 13.8471(10)
_cell_volume 1475.66(17)
_computing_structure_refinement GSAS
_pd_block_id 2010-02-07T18:43|53STYRES_phase1|ceak||
_pd_phase_name 'MIL53 ht with styrene'
_refine_ls_goodness_of_fit_all 4.26
_refine_ls_matrix_type full
_refine_ls_number_parameters 140
_refine_ls_number_restraints 0
_refine_ls_shift/su_max 3.98
_refine_ls_shift/su_mean 0.86
_cod_data_source_file ja106142x_si_003_1.cif
_cod_data_source_block 53STYRES_phase_1
_cod_original_cell_volume 1475.64(16)
_cod_original_formula_sum 'C15.45 Al O5.00'
_cod_database_code 4103390

loop_
_symmetry_equiv_pos_site_id
_symmetry_equiv_pos_as_xyz
1 +x,+y,+z
2 -x,+y,+z
3 +x,-y+1/2,+z
4 -x,-y+1/2,+z
-1 -x,-y,-z
-2 +x,-y,-z
-3 -x,+y+1/2,-z
-4 +x,+y+1/2,-z
101 +x+1/2,+y+1/2,+z+1/2
102 -x+1/2,+y+1/2,+z+1/2
103 +x+1/2,-y,+z+1/2
104 -x+1/2,-y,+z+1/2
-101 -x+1/2,-y+1/2,-z+1/2
-102 +x+1/2,-y+1/2,-z+1/2
-103 -x+1/2,+y,-z+1/2
-104 +x+1/2,+y,-z+1/2

loop_
_atom_site_type_symbol
_atom_site_label
_atom_site_fract_x
_atom_site_fract_y
_atom_site_fract_z
_atom_site_occupancy
_atom_site_thermal_displace_type
_atom_site_U_iso_or_equiv
_atom_site_symmetry_multiplicity
Al Al 0.25 0.25 0.75 1.0 Uiso 0.0024(33) 4
O O(1) 0.0 0.25 0.693 1.0 Uiso 0.018(6) 4
C c11 0.70(4) -0.128(17) -0.1837(8) 0.2329(20) Uiso 0.198(28) 16
C c12 0.38(5) -0.097(20) -0.2416(8) 0.2329(20) Uiso 0.198(28) 16
C c21 0.58(5) -0.082(14) -0.2416(8) 0.2329(20) Uiso 0.198(28) 16
C c22 0.62(4) -0.189(20) -0.1257(8) 0.2329(20) Uiso 0.198(28) 16
C c31 0.297(31) -0.158(16) -0.1836(8) 0.2329(20) Uiso 0.198(28) 16
C c32 0.42(4) -0.204(14) -0.1256(8) 0.2329(20) Uiso 0.198(28) 16
C cm1 0.122(7) -0.282(5) -0.0675(8) 0.2329(20) Uiso 0.198(28) 16
C cm2 0.344(15) -0.265(9) -0.0676(8) 0.2329(20) Uiso 0.198(28) 16
C C35 0.0 -0.1(24) 0.0637(29) 0.5 Uiso 0.0357(27) 8
C C36 0.1786(31) -0.0327(19) 0.0319(25) 0.5 Uiso 0.0357(27) 16
C C37 0.17861 0.03266 -0.03187 0.5 Uiso 0.0357(27) 16
C C38 0.0 0.1(24) -0.06374 0.5 Uiso 0.0357(27) 8
C C39 0.0 -0.13682 0.1335(28) 0.5 Uiso 0.0357(27) 8
O C40 0.16949 -0.1678 0.1638(10) 0.5 Uiso 0.0357(27) 16
C C41 0.0 0.1368(21) -0.13353 0.5 Uiso 0.0357(27) 8
O C42 0.1695(23) 0.1678(8) -0.16377 0.5 Uiso 0.0357(27) 16

loop_
_atom_type_symbol
_atom_type_number_in_cell
Al 4.0
O 20.0
C 61.817

loop_
_pd_block_diffractogram_id
2010-02-07T18:43|53STYRES_H_01|ceak|combi
